data_7015068
loop_
_publ_author_name
'Eller, Sylvia'
'Trettenbrein, Barbara'
'Fessler, Markus'
'Haringer, Stephan'
'Ruggenthaler, Martin'
'Gutmann, Rene'
'van der Veer, Wytze E.'
'Kopacka, Holger'
'M\"uller, Thomas'
'Obendorf, Dagmar'
'Br\"uggeller, Peter'

_publ_section_title
;
 Surprising photochemical reactivity and visible light-driven energy
 transfer in heterodimetallic complexes.
;
_journal_issue 15
_journal_name_full 'Dalton transactions (Cambridge, England : 2003)'
_journal_page_first 3815
_journal_page_last 3829
_journal_paper_doi 10.1039/c0dt00253d
_journal_volume 40
_journal_year 2011
_chemical_formula_moiety 'C86 H74 N8 Os P4 Ru, 4(F6 P), 1.5(C2 N)'
_chemical_formula_sum 'C89 H74 F24 N9.5 Os P8 Ru'
_chemical_formula_weight 2271.64
_chemical_name_systematic '[Ru(bpy)(CH3CN)2(dppcb)Os(bpy)2](PF6)4'
_space_group_IT_number 2
_symmetry_cell_setting triclinic
_symmetry_space_group_name_Hall '-P 1'
_symmetry_space_group_name_H-M 'P -1'
_atom_sites_solution_hydrogens geom
_atom_sites_solution_primary direct
_atom_sites_solution_secondary difmap
_audit_creation_method SHELXL-97
_cell_angle_alpha 77.347(1)
_cell_angle_beta 86.351(2)
_cell_angle_gamma 63.021(1)
_cell_formula_units_Z 2
_cell_length_a 13.5536(4)
_cell_length_b 14.8181(4)
_cell_length_c 28.5615(7)
_cell_measurement_reflns_used 323805
_cell_measurement_temperature 243(2)
_cell_measurement_theta_max 25.350
_cell_measurement_theta_min 0.998
_cell_volume 4983.6(2)
_computing_cell_refinement 'Denzo and Scalepack'
_computing_data_collection 'Kappa CCD'
_computing_data_reduction 'Denzo and Scalepack'
_computing_molecular_graphics 'SHELXTL-NT V6.1'
_computing_publication_material 'SHELXTL-NT V6.1'
_computing_structure_refinement 'SHELXL-97 (Sheldrick, 1997)'
_computing_structure_solution 'SHELXS-97 (Sheldrick, 1990)'
_diffrn_ambient_temperature 243(2)
_diffrn_measured_fraction_theta_full 1.00
_diffrn_measurement_device_type 'Kappa CCD'
_diffrn_measurement_method 'phi- and omega-scans'
_diffrn_radiation_monochromator graphite
_diffrn_radiation_source 'fine-focus sealed tube'
_diffrn_radiation_type MoK\a
_diffrn_radiation_wavelength 0.71073
_diffrn_reflns_av_R_equivalents 0.0493
_diffrn_reflns_av_sigmaI/netI 0.1147
_diffrn_reflns_limit_h_max 16
_diffrn_reflns_limit_h_min -15
_diffrn_reflns_limit_k_max 17
_diffrn_reflns_limit_k_min -17
_diffrn_reflns_limit_l_max 34
_diffrn_reflns_limit_l_min -34
_diffrn_reflns_number 28777
_diffrn_reflns_theta_full 25.38
_diffrn_reflns_theta_max 25.38
_diffrn_reflns_theta_min 1.69
_diffrn_standards_decay_% 0
_diffrn_standards_interval_time 120
_diffrn_standards_number 3
_exptl_absorpt_coefficient_mu 1.646
_exptl_absorpt_correction_T_max 0.860
_exptl_absorpt_correction_T_min 0.657
_exptl_absorpt_correction_type multi-scan
_exptl_absorpt_process_details 'Otwinowski et al, 1997'
_exptl_crystal_colour 'red orange'
_exptl_crystal_density_diffrn 1.514
_exptl_crystal_density_method 'not measured'
_exptl_crystal_description prism
_exptl_crystal_F_000 2261.0
_exptl_crystal_size_max 0.18
_exptl_crystal_size_mid 0.14
_exptl_crystal_size_min 0.06
_refine_diff_density_max 1.140
_refine_diff_density_min -0.750
_refine_diff_density_rms 0.110
_refine_ls_extinction_method none
_refine_ls_goodness_of_fit_ref 1.051
_refine_ls_hydrogen_treatment constr
_refine_ls_matrix_type full
_refine_ls_number_parameters 1156
_refine_ls_number_reflns 17396
_refine_ls_number_restraints 0
_refine_ls_restrained_S_all 1.051
_refine_ls_R_factor_all 0.0889
_refine_ls_R_factor_gt 0.0583
_refine_ls_shift/su_max 0.003
_refine_ls_shift/su_mean 0.000
_refine_ls_structure_factor_coef Fsqd
_refine_ls_weighting_details 'calc w=1/[\s^2^(Fo^2^)+(0.0896P)^2^+2.0872P] where P=(Fo^2^+2Fc^2^)/3'
_refine_ls_weighting_scheme calc
_refine_ls_wR_factor_gt 0.1488
_refine_ls_wR_factor_ref 0.2118
_reflns_number_gt 11718
_reflns_number_total 18305
_reflns_threshold_expression >3sigma(I)
_cod_data_source_file c0dt00253d.txt
_cod_data_source_block 9
_cod_database_code 7015068
_diffrn_measured_fraction 0.997

loop_
_symmetry_equiv_pos_as_xyz
'x, y, z'
'-x, -y, -z'

loop_
_atom_site_label
_atom_site_type_symbol
_atom_site_fract_x
_atom_site_fract_y
_atom_site_fract_z
_atom_site_U_iso_or_equiv
_atom_site_adp_type
_atom_site_occupancy
_atom_site_symmetry_multiplicity
_atom_site_calc_flag
_atom_site_refinement_flags
_atom_site_disorder_assembly
_atom_site_disorder_group
Os1 Os 0.58123(3) 0.21631(3) 0.630742(14) 0.04164(15) Uani 1 1 d . . .
Ru1 Ru 0.87233(8) -0.18553(7) 0.84649(3) 0.0563(3) Uani 1 1 d . . .
P1 P 0.7620(2) 0.11389(19) 0.66131(9) 0.0398(6) Uani 1 1 d . . .
P2 P 0.5391(2) 0.0969(2) 0.68362(9) 0.0425(6) Uani 1 1 d . . .
P3 P 0.7230(2) -0.1724(2) 0.80469(10) 0.0524(7) Uani 1 1 d . . .
P4 P 0.9392(2) -0.1678(2) 0.77050(9) 0.0463(6) Uani 1 1 d . . .
C1 C 0.7633(8) 0.0253(7) 0.7199(3) 0.044(2) Uani 1 1 d . . .
H1A H 0.7896 0.0439 0.7461 0.053 Uiso 1 1 calc R . .
C2 C 0.6509(8) 0.0225(7) 0.7336(3) 0.042(2) Uani 1 1 d . . .
H2A H 0.6247 0.0465 0.7638 0.050 Uiso 1 1 calc R . .
C3 C 0.7108(8) -0.0977(8) 0.7428(3) 0.048(2) Uani 1 1 d . . .
H3A H 0.6827 -0.1235 0.7202 0.057 Uiso 1 1 calc R . .
C4 C 0.8220(7) -0.0947(7) 0.7259(3) 0.039(2) Uani 1 1 d . . .
H4A H 0.8425 -0.1149 0.6946 0.046 Uiso 1 1 calc R . .
N1 N 0.5683(7) 0.3108(6) 0.6781(3) 0.047(2) Uani 1 1 d . . .
N2 N 0.6095(6) 0.3362(6) 0.5862(3) 0.047(2) Uani 1 1 d . . .
N3 N 0.4139(6) 0.3079(6) 0.6058(3) 0.0444(19) Uani 1 1 d . . .
N4 N 0.5774(7) 0.1642(6) 0.5691(3) 0.0437(19) Uani 1 1 d . . .
N5 N 0.8035(9) -0.0299(8) 0.8448(3) 0.060(2) Uani 1 1 d . . .
N6 N 0.9499(10) -0.3404(10) 0.8566(4) 0.078(3) Uani 1 1 d . . .
N7 N 0.8170(11) -0.1973(10) 0.9180(3) 0.087(3) Uani 1 1 d . . .
N8 N 1.0036(10) -0.1946(9) 0.8886(4) 0.080(3) Uani 1 1 d . . .
C11 C 0.8226(8) 0.1934(8) 0.6770(4) 0.049(3) Uani 1 1 d . . .
C12 C 0.8391(10) 0.1996(9) 0.7223(4) 0.062(3) Uani 1 1 d . . .
H12A H 0.8257 0.1563 0.7485 0.075 Uiso 1 1 calc R . .
C13 C 0.8755(10) 0.2687(10) 0.7306(5) 0.069(3) Uani 1 1 d . . .
H13A H 0.8847 0.2725 0.7623 0.082 Uiso 1 1 calc R . .
C14 C 0.8975(10) 0.3300(10) 0.6941(5) 0.072(4) Uani 1 1 d . . .
H14A H 0.9229 0.3759 0.7002 0.087 Uiso 1 1 calc R . .
C15 C 0.8827(10) 0.3254(9) 0.6474(5) 0.070(3) Uani 1 1 d . . .
H15A H 0.8987 0.3675 0.6214 0.084 Uiso 1 1 calc R . .
C16 C 0.8442(9) 0.2582(9) 0.6394(4) 0.058(3) Uani 1 1 d . . .
H16A H 0.8322 0.2563 0.6076 0.070 Uiso 1 1 calc R . .
C21 C 0.8690(8) 0.0303(8) 0.6261(4) 0.047(2) Uani 1 1 d . . .
C22 C 0.8537(10) -0.0474(9) 0.6126(4) 0.061(3) Uani 1 1 d . . .
H22A H 0.7923 -0.0584 0.6236 0.073 Uiso 1 1 calc R . .
C23 C 0.9267(12) -0.1089(10) 0.5834(5) 0.084(4) Uani 1 1 d . . .
H23A H 0.9150 -0.1613 0.5751 0.101 Uiso 1 1 calc R . .
C24 C 1.0144(12) -0.0935(11) 0.5671(5) 0.087(4) Uani 1 1 d . . .
H24A H 1.0632 -0.1344 0.5468 0.104 Uiso 1 1 calc R . .
C25 C 1.0321(12) -0.0208(12) 0.5796(6) 0.096(5) Uani 1 1 d . . .
H25A H 1.0939 -0.0113 0.5680 0.115 Uiso 1 1 calc R . .
C26 C 0.9617(10) 0.0414(11) 0.6093(5) 0.077(4) Uani 1 1 d . . .
H26A H 0.9771 0.0914 0.6180 0.093 Uiso 1 1 calc R . .
C31 C 0.4053(8) 0.1539(8) 0.7126(4) 0.050(3) Uani 1 1 d . . .
C32 C 0.3108(9) 0.1878(8) 0.6837(4) 0.058(3) Uani 1 1 d . . .
H32A H 0.3194 0.1776 0.6521 0.070 Uiso 1 1 calc R . .
C33 C 0.2063(9) 0.2353(9) 0.6997(5) 0.067(3) Uani 1 1 d . . .
H33A H 0.1440 0.2600 0.6790 0.081 Uiso 1 1 calc R . .
C34 C 0.1939(10) 0.2461(9) 0.7460(5) 0.075(4) Uani 1 1 d . . .
H34A H 0.1227 0.2756 0.7581 0.090 Uiso 1 1 calc R . .
C35 C 0.2856(12) 0.2140(10) 0.7751(5) 0.077(4) Uani 1 1 d . . .
H35A H 0.2767 0.2228 0.8069 0.093 Uiso 1 1 calc R . .
C36 C 0.3913(9) 0.1686(9) 0.7580(4) 0.060(3) Uani 1 1 d . . .
H36A H 0.4533 0.1480 0.7782 0.072 Uiso 1 1 calc R . .
C41 C 0.5251(8) -0.0090(8) 0.6660(4) 0.048(2) Uani 1 1 d . . .
C42 C 0.5859(10) -0.0500(9) 0.6283(4) 0.063(3) Uani 1 1 d . . .
H42A H 0.6263 -0.0191 0.6094 0.075 Uiso 1 1 calc R . .
C43 C 0.5851(11) -0.1377(11) 0.6194(5) 0.079(4) Uani 1 1 d . . .
H43A H 0.6288 -0.1681 0.5950 0.095 Uiso 1 1 calc R . .
C44 C 0.5250(13) -0.1807(11) 0.6439(6) 0.085(4) Uani 1 1 d . . .
H44A H 0.5240 -0.2385 0.6359 0.102 Uiso 1 1 calc R . .
C45 C 0.4662(11) -0.1411(11) 0.6799(5) 0.076(4) Uani 1 1 d . . .
H45A H 0.4255 -0.1725 0.6983 0.091 Uiso 1 1 calc R . .
C46 C 0.4652(10) -0.0516(9) 0.6904(4) 0.064(3) Uani 1 1 d . . .
H46A H 0.4214 -0.0222 0.7150 0.077 Uiso 1 1 calc R . .
C51 C 0.5833(10) -0.1128(10) 0.8268(4) 0.068(3) Uani 1 1 d . . .
C52 C 0.5542(12) -0.0397(11) 0.8547(5) 0.078(4) Uani 1 1 d . . .
H52A H 0.6079 -0.0208 0.8621 0.094 Uiso 1 1 calc R . .
C53 C 0.4531(16) 0.0051(14) 0.8716(6) 0.100(5) Uani 1 1 d . . .
H53A H 0.4366 0.0536 0.8909 0.120 Uiso 1 1 calc R . .
C54 C 0.3734(15) -0.0207(15) 0.8602(7) 0.112(6) Uani 1 1 d . . .
H54A H 0.3016 0.0109 0.8715 0.134 Uiso 1 1 calc R . .
C55 C 0.3984(14) -0.0917(14) 0.8327(7) 0.102(5) Uani 1 1 d . . .
H55A H 0.3445 -0.1104 0.8254 0.122 Uiso 1 1 calc R . .
C56 C 0.5010(12) -0.1353(12) 0.8158(5) 0.088(4) Uani 1 1 d . . .
H56A H 0.5167 -0.1826 0.7959 0.106 Uiso 1 1 calc R . .
C61 C 0.7358(10) -0.2965(9) 0.7966(4) 0.061(3) Uani 1 1 d . . .
C62 C 0.7446(15) -0.3723(11) 0.8374(5) 0.099(5) Uani 1 1 d . . .
H62A H 0.7446 -0.3578 0.8678 0.119 Uiso 1 1 calc R . .
C63 C 0.7530(16) -0.4647(13) 0.8348(7) 0.111(6) Uani 1 1 d . . .
H63A H 0.7570 -0.5122 0.8634 0.133 Uiso 1 1 calc R . .
C64 C 0.7559(16) -0.4916(12) 0.7922(7) 0.110(6) Uani 1 1 d . . .
H64A H 0.7619 -0.5568 0.7910 0.132 Uiso 1 1 calc R . .
C65 C 0.7500(13) -0.4208(12) 0.7506(6) 0.097(5) Uani 1 1 d . . .
H65A H 0.7529 -0.4380 0.7206 0.116 Uiso 1 1 calc R . .
C66 C 0.7395(11) -0.3233(10) 0.7531(5) 0.076(4) Uani 1 1 d . . .
H66A H 0.7349 -0.2755 0.7246 0.091 Uiso 1 1 calc R . .
C71 C 1.0271(8) -0.1026(8) 0.7536(4) 0.050(3) Uani 1 1 d . . .
C72 C 1.0310(10) -0.0340(9) 0.7793(4) 0.065(3) Uani 1 1 d . . .
H72A H 0.9869 -0.0205 0.8061 0.078 Uiso 1 1 calc R . .
C73 C 1.0979(11) 0.0142(10) 0.7664(5) 0.075(4) Uani 1 1 d . . .
H73A H 1.1000 0.0599 0.7840 0.091 Uiso 1 1 calc R . .
C74 C 1.1603(11) -0.0057(11) 0.7277(5) 0.080(4) Uani 1 1 d . . .
H74A H 1.2071 0.0260 0.7192 0.096 Uiso 1 1 calc R . .
C75 C 1.1585(11) -0.0696(12) 0.7005(6) 0.086(4) Uani 1 1 d . . .
H75A H 1.2020 -0.0805 0.6734 0.104 Uiso 1 1 calc R . .
C76 C 1.0916(10) -0.1184(11) 0.7135(4) 0.070(3) Uani 1 1 d . . .
H76A H 1.0898 -0.1628 0.6949 0.084 Uiso 1 1 calc R . .
C81 C 1.0216(9) -0.2906(8) 0.7522(4) 0.053(3) Uani 1 1 d . . .
C82 C 0.9861(10) -0.3253(9) 0.7198(4) 0.067(3) Uani 1 1 d . . .
H82A H 0.9154 -0.2850 0.7047 0.081 Uiso 1 1 calc R . .
C83 C 1.0563(15) -0.4222(13) 0.7092(7) 0.108(5) Uani 1 1 d . . .
H83A H 1.0312 -0.4460 0.6868 0.130 Uiso 1 1 calc R . .
C84 C 1.1592(15) -0.4826(11) 0.7301(6) 0.105(5) Uani 1 1 d . . .
H84A H 1.2045 -0.5473 0.7225 0.126 Uiso 1 1 calc R . .
C85 C 1.1943(14) -0.4491(12) 0.7612(6) 0.113(6) Uani 1 1 d . . .
H85A H 1.2653 -0.4901 0.7760 0.136 Uiso 1 1 calc R . .
C86 C 1.1274(12) -0.3535(10) 0.7723(6) 0.099(5) Uani 1 1 d . . .
H86A H 1.1550 -0.3306 0.7942 0.119 Uiso 1 1 calc R . .
C1A C 0.5471(10) 0.2962(9) 0.7244(4) 0.059(3) Uani 1 1 d . . .
H1AA H 0.5404 0.2357 0.7383 0.070 Uiso 1 1 calc R . .
C1B C 0.5340(11) 0.3640(11) 0.7538(5) 0.076(4) Uani 1 1 d . . .
H1BA H 0.5137 0.3523 0.7858 0.091 Uiso 1 1 calc R . .
C1C C 0.5517(13) 0.4479(12) 0.7348(6) 0.091(4) Uani 1 1 d . . .
H1CA H 0.5459 0.4943 0.7538 0.109 Uiso 1 1 calc R . .
C1D C 0.5785(12) 0.4641(11) 0.6868(5) 0.081(4) Uani 1 1 d . . .
H1DA H 0.5918 0.5212 0.6733 0.097 Uiso 1 1 calc R . .
C1E C 0.5855(10) 0.3968(8) 0.6596(4) 0.058(3) Uani 1 1 d . . .
C2A C 0.6302(10) 0.3458(9) 0.5394(4) 0.063(3) Uani 1 1 d . . .
H2AA H 0.6316 0.2967 0.5231 0.075 Uiso 1 1 calc R . .
C2B C 0.6502(12) 0.4300(11) 0.5140(4) 0.075(4) Uani 1 1 d . . .
H2BA H 0.6657 0.4356 0.4813 0.091 Uiso 1 1 calc R . .
C2C C 0.6469(13) 0.5012(12) 0.5371(6) 0.093(5) Uani 1 1 d . . .
H2CA H 0.6602 0.5567 0.5207 0.112 Uiso 1 1 calc R . .
C2D C 0.6247(10) 0.4923(9) 0.5830(5) 0.068(3) Uani 1 1 d . . .
H2DA H 0.6214 0.5432 0.5986 0.082 Uiso 1 1 calc R . .
C2E C 0.6062(8) 0.4123(8) 0.6092(4) 0.050(3) Uani 1 1 d . . .
C3A C 0.3384(8) 0.3892(8) 0.6227(4) 0.053(3) Uani 1 1 d . . .
H3AA H 0.3611 0.4098 0.6471 0.063 Uiso 1 1 calc R . .
C3B C 0.2321(10) 0.4426(10) 0.6065(5) 0.070(3) Uani 1 1 d . . .
H3BA H 0.1829 0.5007 0.6185 0.084 Uiso 1 1 calc R . .
C3C C 0.1959(10) 0.4106(10) 0.5717(4) 0.070(3) Uani 1 1 d . . .
H3CA H 0.1210 0.4440 0.5612 0.085 Uiso 1 1 calc R . .
C3D C 0.2725(10) 0.3283(10) 0.5527(4) 0.066(3) Uani 1 1 d . . .
H3DA H 0.2511 0.3070 0.5281 0.079 Uiso 1 1 calc R . .
C3E C 0.3793(8) 0.2790(8) 0.5704(3) 0.045(2) Uani 1 1 d . . .
C4A C 0.6617(10) 0.1109(9) 0.5446(4) 0.065(3) Uani 1 1 d . . .
H4AA H 0.7334 0.0957 0.5546 0.077 Uiso 1 1 calc R . .
C4B C 0.6504(12) 0.0761(10) 0.5048(5) 0.080(4) Uani 1 1 d . . .
H4BA H 0.7132 0.0358 0.4893 0.096 Uiso 1 1 calc R . .
C4C C 0.5470(12) 0.1014(12) 0.4886(5) 0.087(4) Uani 1 1 d . . .
H4CA H 0.5371 0.0757 0.4629 0.104 Uiso 1 1 calc R . .
C4D C 0.4588(12) 0.1641(11) 0.5102(5) 0.077(4) Uani 1 1 d . . .
H4DA H 0.3871 0.1848 0.4982 0.093 Uiso 1 1 calc R . .
C4E C 0.4712(9) 0.1987(8) 0.5496(4) 0.050(3) Uani 1 1 d . . .
C5 C 0.7701(12) 0.0494(12) 0.8510(5) 0.080(4) Uani 1 1 d . . .
C6 C 0.7245(18) 0.1543(14) 0.8613(8) 0.132(7) Uani 1 1 d . . .
H6A H 0.6444 0.1875 0.8573 0.198 Uiso 1 1 calc R . .
H6B H 0.7538 0.1952 0.8392 0.198 Uiso 1 1 calc R . .
H6C H 0.7455 0.1489 0.8940 0.198 Uiso 1 1 calc R . .
C7 C 0.9952(15) -0.4234(14) 0.8615(7) 0.109(6) Uani 1 1 d . . .
C8 C 1.0605(18) -0.5421(14) 0.8659(9) 0.159(9) Uani 1 1 d . . .
H8A H 1.0220 -0.5644 0.8471 0.191 Uiso 1 1 calc R . .
H8B H 1.0660 -0.5769 0.8993 0.191 Uiso 1 1 calc R . .
H8C H 1.1342 -0.5592 0.8541 0.191 Uiso 1 1 calc R . .
C5A C 0.7337(15) -0.2141(13) 0.9343(5) 0.101(5) Uani 1 1 d . . .
H5AA H 0.6959 -0.2289 0.9130 0.121 Uiso 1 1 calc R . .
C5B C 0.6957(18) -0.2119(19) 0.9807(7) 0.146(8) Uani 1 1 d . . .
H5BA H 0.6386 -0.2302 0.9909 0.176 Uiso 1 1 calc R . .
C5C C 0.744(3) -0.183(3) 1.0106(7) 0.150(17) Uani 1 1 d . . .
H5CA H 0.7143 -0.1702 1.0405 0.180 Uiso 1 1 calc R . .
C5D C 0.841(2) -0.171(2) 0.9956(7) 0.175(11) Uani 1 1 d . . .
H5DA H 0.8817 -0.1587 1.0166 0.210 Uiso 1 1 calc R . .
C5E C 0.8714(17) -0.1782(14) 0.9490(5) 0.111(6) Uani 1 1 d . . .
C6A C 1.1038(14) -0.2069(13) 0.8751(5) 0.094(5) Uani 1 1 d . . .
H6AA H 1.1266 -0.2232 0.8449 0.113 Uiso 1 1 calc R . .
C6B C 1.1742(18) -0.1972(19) 0.9026(6) 0.143(8) Uani 1 1 d . . .
H6BA H 1.2443 -0.2079 0.8910 0.171 Uiso 1 1 calc R . .
C6C C 1.149(2) -0.174(2) 0.9444(8) 0.177(12) Uani 1 1 d . . .
H6CA H 1.1973 -0.1631 0.9622 0.212 Uiso 1 1 calc R . .
C6D C 1.048(2) -0.165(2) 0.9619(7) 0.155(9) Uani 1 1 d . . .
H6DA H 1.0271 -0.1521 0.9928 0.186 Uiso 1 1 calc R . .
C6E C 0.9773(16) -0.1749(15) 0.9318(5) 0.108(5) Uani 1 1 d . . .
P5 P 0.8640(3) 0.6231(3) 0.58764(15) 0.0800(10) Uani 1 1 d . . .
F1 F 0.9351(11) 0.5185(8) 0.6245(4) 0.147(4) Uani 1 1 d . . .
F2 F 0.9733(7) 0.6342(7) 0.5797(4) 0.123(3) Uani 1 1 d . . .
F3 F 0.8893(10) 0.5572(8) 0.5482(4) 0.159(5) Uani 1 1 d . . .
F4 F 0.8007(8) 0.7277(7) 0.5486(3) 0.118(3) Uani 1 1 d . . .
F5 F 0.7521(10) 0.6166(11) 0.5997(6) 0.184(6) Uani 1 1 d . . .
F6 F 0.8383(8) 0.6906(7) 0.6264(3) 0.116(3) Uani 1 1 d . . .
P6 P 0.3213(4) 0.7075(3) 0.60463(18) 0.0937(12) Uani 1 1 d . . .
F7 F 0.3886(12) 0.6764(9) 0.6538(5) 0.185(6) Uani 1 1 d . . .
F8 F 0.3596(9) 0.5888(7) 0.6043(4) 0.136(4) Uani 1 1 d . . .
F9 F 0.2161(11) 0.7168(10) 0.6317(4) 0.150(4) Uani 1 1 d . . .
F10 F 0.2602(8) 0.7409(8) 0.5541(3) 0.127(3) Uani 1 1 d . . .
F11 F 0.2845(8) 0.8238(7) 0.6029(4) 0.120(3) Uani 1 1 d . . .
F12 F 0.4316(8) 0.6965(8) 0.5785(6) 0.157(5) Uani 1 1 d . . .
P7 P -0.0092(5) 0.1857(5) 0.88480(17) 0.1123(16) Uani 1 1 d . . .
F13 F -0.0025(14) 0.2652(11) 0.9115(4) 0.188(6) Uani 1 1 d . . .
F14 F -0.0674(14) 0.1534(12) 0.9268(4) 0.178(6) Uani 1 1 d . . .
F15 F -0.1255(13) 0.2693(10) 0.8620(5) 0.187(6) Uani 1 1 d . . .
F16 F 0.050(2) 0.214(2) 0.8413(6) 0.321(15) Uani 1 1 d . . .
F17 F -0.0254(12) 0.1094(12) 0.8589(5) 0.183(6) Uani 1 1 d . . .
F18 F 0.0955(15) 0.0979(15) 0.9144(8) 0.235(8) Uani 1 1 d . . .
P8 P 0.4152(6) 0.3067(7) 0.8907(2) 0.144(2) Uani 1 1 d . . .
F19 F 0.465(2) 0.246(2) 0.8501(6) 0.284(13) Uani 1 1 d . . .
F20 F 0.4787(14) 0.2113(14) 0.9279(5) 0.216(7) Uani 1 1 d . . .
F21 F 0.3203(14) 0.2728(18) 0.8945(7) 0.245(9) Uani 1 1 d . . .
F22 F 0.3726(17) 0.3628(15) 0.9324(6) 0.241(9) Uani 1 1 d . . .
F23 F 0.3583(18) 0.408(2) 0.8602(11) 0.37(2) Uani 1 1 d . . .
F24 F 0.5137(12) 0.3388(13) 0.8853(6) 0.191(6) Uani 1 1 d . . .
N9 N 0.810(10) -0.553(12) 0.990(5) 0.50(8) Uiso 0.50 1 d PD . .
C9 C 0.872(6) -0.526(7) 0.995(3) 0.27(4) Uiso 0.50 1 d PD . .
C10 C 0.968(5) -0.501(5) 0.997(2) 0.17(2) Uiso 0.50 1 d PD . .
N10 N 0.206(7) 0.115(7) 0.576(4) 0.80(8) Uiso 1 1 d D . .
C17 C 0.126(6) 0.181(5) 0.558(2) 0.29(2) Uiso 1 1 d D . .
C18 C 0.010(6) 0.257(6) 0.536(3) 0.44(4) Uiso 1 1 d D . .

loop_
_atom_site_aniso_label
_atom_site_aniso_U_11
_atom_site_aniso_U_22
_atom_site_aniso_U_33
_atom_site_aniso_U_23
_atom_site_aniso_U_13
_atom_site_aniso_U_12
Os1 0.0385(2) 0.0365(2) 0.0456(2) -0.00929(16) -0.00303(15) -0.01245(17)
Ru1 0.0640(6) 0.0592(6) 0.0414(5) -0.0050(4) -0.0078(4) -0.0255(5)
P1 0.0378(14) 0.0345(14) 0.0487(15) -0.0090(11) -0.0019(11) -0.0171(12)
P2 0.0332(13) 0.0401(15) 0.0487(15) -0.0092(11) -0.0026(10) -0.0113(12)
P3 0.0594(18) 0.0453(17) 0.0494(16) -0.0005(12) -0.0004(13) -0.0250(15)
P4 0.0460(15) 0.0404(15) 0.0463(15) -0.0069(11) -0.0083(11) -0.0140(13)
C1 0.046(6) 0.041(6) 0.046(6) -0.007(4) -0.007(4) -0.020(5)
C2 0.050(6) 0.038(6) 0.036(5) 0.000(4) -0.003(4) -0.023(5)
C3 0.054(6) 0.047(6) 0.043(6) 0.001(4) -0.009(4) -0.027(5)
C4 0.037(5) 0.033(5) 0.043(5) -0.006(4) -0.007(4) -0.012(4)
N1 0.048(5) 0.046(5) 0.040(5) -0.007(4) -0.005(4) -0.015(4)
N2 0.039(5) 0.043(5) 0.044(5) 0.001(4) 0.002(4) -0.010(4)
N3 0.041(5) 0.038(5) 0.054(5) -0.010(4) -0.001(4) -0.018(4)
N4 0.045(5) 0.039(5) 0.052(5) -0.018(4) 0.006(4) -0.020(4)
N5 0.082(7) 0.060(7) 0.049(5) -0.021(5) 0.013(5) -0.038(6)
N6 0.083(8) 0.058(8) 0.069(7) 0.013(5) -0.014(6) -0.022(6)
N7 0.113(10) 0.111(10) 0.033(5) 0.003(5) -0.005(6) -0.055(8)
N8 0.081(8) 0.093(9) 0.059(7) -0.013(6) -0.010(6) -0.034(7)
C11 0.041(6) 0.037(6) 0.067(7) -0.011(5) -0.001(5) -0.014(5)
C12 0.072(8) 0.045(7) 0.071(8) -0.011(6) -0.006(6) -0.026(6)
C13 0.077(9) 0.064(8) 0.073(8) -0.017(7) -0.007(6) -0.036(7)
C14 0.061(8) 0.064(9) 0.107(11) -0.029(8) 0.004(7) -0.036(7)
C15 0.063(8) 0.050(8) 0.095(10) -0.011(6) -0.002(7) -0.025(6)
C16 0.044(6) 0.062(8) 0.078(8) -0.018(6) 0.003(5) -0.030(6)
C21 0.033(5) 0.035(6) 0.055(6) -0.007(5) 0.005(4) -0.002(5)
C22 0.059(7) 0.049(7) 0.058(7) -0.014(5) 0.010(5) -0.010(6)
C23 0.087(10) 0.058(9) 0.101(11) -0.031(8) 0.025(8) -0.025(8)
C24 0.076(10) 0.069(10) 0.105(11) -0.040(8) 0.035(8) -0.018(8)
C25 0.062(9) 0.087(12) 0.131(14) -0.033(10) 0.036(9) -0.027(9)
C26 0.054(8) 0.071(9) 0.105(11) -0.031(8) 0.019(7) -0.023(7)
C31 0.041(6) 0.039(6) 0.063(7) -0.007(5) 0.011(5) -0.015(5)
C32 0.042(6) 0.047(7) 0.082(8) -0.007(6) 0.005(5) -0.021(6)
C33 0.041(7) 0.057(8) 0.090(10) -0.002(6) 0.003(6) -0.016(6)
C34 0.041(7) 0.054(8) 0.101(11) -0.002(7) 0.024(7) -0.004(6)
C35 0.082(10) 0.061(9) 0.081(9) -0.010(7) 0.015(8) -0.029(8)
C36 0.043(6) 0.063(8) 0.065(8) -0.011(6) 0.006(5) -0.018(6)
C41 0.040(6) 0.042(6) 0.060(7) -0.005(5) -0.009(5) -0.020(5)
C42 0.060(7) 0.049(7) 0.078(8) -0.018(6) 0.003(6) -0.021(6)
C43 0.071(9) 0.065(9) 0.100(10) -0.037(8) 0.006(7) -0.021(8)
C44 0.101(11) 0.063(9) 0.108(12) -0.026(8) -0.018(9) -0.044(9)
C45 0.074(9) 0.076(10) 0.092(10) -0.012(8) 0.003(7) -0.049(8)
C46 0.075(8) 0.050(7) 0.076(8) -0.009(6) -0.003(6) -0.036(7)
C51 0.058(7) 0.074(9) 0.064(8) 0.012(6) -0.005(6) -0.034(7)
C52 0.075(9) 0.070(9) 0.071(9) -0.014(7) 0.025(7) -0.020(7)
C53 0.107(13) 0.103(13) 0.088(11) -0.017(9) 0.029(10) -0.051(11)
C54 0.084(12) 0.099(14) 0.106(13) 0.003(10) 0.039(10) -0.016(11)
C55 0.080(12) 0.102(13) 0.118(13) -0.008(11) 0.025(10) -0.046(10)
C56 0.074(10) 0.091(11) 0.089(10) -0.002(8) -0.003(8) -0.036(9)
C61 0.065(7) 0.062(8) 0.054(7) 0.008(6) -0.011(5) -0.036(6)
C62 0.166(16) 0.059(10) 0.076(10) 0.010(7) -0.020(9) -0.062(10)
C63 0.161(17) 0.065(11) 0.105(13) 0.008(9) 0.011(12) -0.062(12)
C64 0.156(17) 0.046(9) 0.133(16) 0.000(9) -0.009(12) -0.056(10)
C65 0.111(12) 0.077(11) 0.115(13) -0.036(10) -0.002(9) -0.046(10)
C66 0.098(10) 0.050(8) 0.080(9) -0.001(6) 0.002(7) -0.040(8)
C71 0.044(6) 0.035(6) 0.061(7) -0.008(5) -0.012(5) -0.008(5)
C72 0.065(8) 0.055(7) 0.077(8) -0.026(6) 0.002(6) -0.023(6)
C73 0.065(8) 0.069(9) 0.109(11) -0.034(8) 0.002(7) -0.038(7)
C74 0.054(8) 0.094(11) 0.103(11) -0.023(9) 0.010(7) -0.044(8)
C75 0.069(9) 0.112(12) 0.101(11) -0.048(9) 0.022(7) -0.051(9)
C76 0.066(8) 0.091(10) 0.065(8) -0.026(7) 0.009(6) -0.042(8)
C81 0.053(7) 0.039(6) 0.053(6) -0.004(5) -0.008(5) -0.009(5)
C82 0.062(8) 0.056(8) 0.076(8) -0.016(6) -0.007(6) -0.018(6)
C83 0.113(14) 0.085(12) 0.130(14) -0.060(11) -0.004(11) -0.029(11)
C84 0.114(14) 0.046(9) 0.121(13) -0.030(8) -0.022(10) 0.001(9)
C85 0.091(11) 0.059(10) 0.130(14) -0.014(9) -0.055(10) 0.021(8)
C86 0.094(11) 0.047(8) 0.122(12) -0.033(8) -0.044(9) 0.010(8)
C1A 0.071(8) 0.065(8) 0.051(7) -0.024(6) 0.012(5) -0.035(6)
C1B 0.090(10) 0.080(10) 0.071(8) -0.033(7) 0.014(7) -0.044(8)
C1C 0.120(13) 0.076(10) 0.089(11) -0.040(8) 0.010(9) -0.046(10)
C1D 0.091(10) 0.065(9) 0.091(11) -0.027(7) -0.003(8) -0.034(8)
C1E 0.065(7) 0.030(6) 0.083(8) -0.012(5) 0.006(6) -0.026(6)
C2A 0.069(8) 0.066(8) 0.057(7) -0.003(6) -0.009(6) -0.037(7)
C2B 0.091(10) 0.091(10) 0.053(7) -0.002(7) 0.008(6) -0.055(9)
C2C 0.108(12) 0.075(11) 0.106(13) 0.006(9) -0.003(9) -0.060(10)
C2D 0.070(8) 0.040(7) 0.088(10) -0.001(6) -0.005(7) -0.024(6)
C2E 0.031(5) 0.029(6) 0.081(8) -0.018(5) 0.001(5) -0.004(5)
C3A 0.038(6) 0.052(7) 0.070(7) -0.014(5) 0.001(5) -0.021(5)
C3B 0.052(7) 0.052(8) 0.083(9) -0.007(6) 0.001(6) -0.007(6)
C3C 0.050(7) 0.081(9) 0.072(8) -0.013(7) -0.013(6) -0.021(7)
C3D 0.072(8) 0.075(9) 0.052(7) -0.008(6) -0.017(6) -0.035(7)
C3E 0.043(6) 0.044(6) 0.044(6) -0.001(4) -0.008(4) -0.017(5)
C4A 0.068(8) 0.068(8) 0.048(6) -0.017(6) -0.001(5) -0.020(7)
C4B 0.076(9) 0.057(8) 0.081(9) -0.030(7) -0.007(7) -0.001(7)
C4C 0.089(10) 0.118(12) 0.064(8) -0.057(8) 0.004(7) -0.040(9)
C4D 0.079(9) 0.091(10) 0.067(8) -0.023(7) -0.008(7) -0.038(8)
C4E 0.052(6) 0.043(6) 0.062(7) -0.009(5) -0.009(5) -0.027(5)
C5 0.082(10) 0.079(11) 0.072(9) -0.026(8) 0.004(7) -0.027(8)
C6 0.158(18) 0.092(13) 0.169(19) -0.064(13) 0.034(14) -0.063(13)
C7 0.094(12) 0.059(11) 0.147(16) 0.022(10) -0.022(10) -0.027(10)
C8 0.134(18) 0.063(12) 0.23(3) -0.004(13) 0.017(16) -0.012(12)
C5A 0.128(14) 0.109(13) 0.054(9) -0.004(8) 0.027(9) -0.052(11)
C5B 0.124(16) 0.21(2) 0.074(13) -0.030(13) -0.026(11) -0.068(17)
C5C 0.14(3) 0.28(5) 0.035(11) -0.029(17) -0.012(15) -0.11(3)
C5D 0.19(3) 0.30(3) 0.053(12) -0.041(15) 0.010(13) -0.12(3)
C5E 0.148(16) 0.124(14) 0.042(8) -0.024(8) -0.006(9) -0.042(12)
C6A 0.094(12) 0.110(13) 0.069(9) 0.002(8) -0.024(8) -0.044(10)
C6B 0.155(18) 0.23(2) 0.075(12) -0.001(13) -0.049(11) -0.121(18)
C6C 0.18(2) 0.29(4) 0.093(16) -0.020(18) -0.054(15) -0.14(3)
C6D 0.20(2) 0.21(2) 0.074(12) -0.042(13) -0.041(14) -0.09(2)
C6E 0.115(13) 0.154(16) 0.052(9) -0.010(9) -0.021(8) -0.061(12)
P5 0.073(2) 0.067(2) 0.103(3) -0.024(2) -0.016(2) -0.029(2)
F1 0.192(11) 0.091(7) 0.161(10) 0.019(6) -0.063(8) -0.077(8)
F2 0.085(6) 0.094(7) 0.176(10) -0.014(6) -0.005(6) -0.034(5)
F3 0.151(9) 0.122(8) 0.157(9) -0.086(7) -0.058(7) 0.012(7)
F4 0.105(7) 0.097(7) 0.112(7) -0.019(5) -0.025(5) -0.009(5)
F5 0.122(9) 0.198(13) 0.309(18) -0.134(13) 0.056(10) -0.108(10)
F6 0.122(7) 0.101(7) 0.119(7) -0.039(6) -0.023(6) -0.036(6)
P6 0.087(3) 0.073(3) 0.118(3) -0.026(2) -0.003(3) -0.030(2)
F7 0.207(13) 0.098(8) 0.238(15) 0.039(8) -0.127(12) -0.075(9)
F8 0.140(9) 0.084(7) 0.188(11) -0.024(7) -0.020(7) -0.054(7)
F9 0.169(11) 0.158(11) 0.144(9) -0.036(8) 0.042(8) -0.094(9)
F10 0.117(7) 0.136(8) 0.108(7) -0.055(6) -0.001(6) -0.026(6)
F11 0.128(8) 0.088(7) 0.131(8) -0.036(6) 0.010(6) -0.033(6)
F12 0.085(7) 0.092(7) 0.284(16) -0.054(9) 0.052(8) -0.032(6)
P7 0.140(4) 0.128(4) 0.071(3) -0.030(3) -0.007(3) -0.057(4)
F13 0.284(18) 0.184(13) 0.132(10) -0.004(9) -0.062(10) -0.140(13)
F14 0.267(18) 0.204(14) 0.095(8) -0.041(8) 0.021(9) -0.132(13)
F15 0.228(15) 0.133(10) 0.191(13) 0.018(9) -0.089(11) -0.085(11)
F16 0.40(3) 0.66(5) 0.125(12) -0.134(19) 0.101(15) -0.42(3)
F17 0.208(14) 0.212(14) 0.174(12) -0.125(11) 0.026(10) -0.097(12)
F18 0.180(15) 0.221(18) 0.30(2) -0.108(16) -0.057(15) -0.055(13)
P8 0.133(5) 0.199(7) 0.095(4) -0.007(5) 0.015(4) -0.082(5)
F19 0.40(3) 0.52(4) 0.123(11) -0.119(18) 0.095(16) -0.36(3)
F20 0.202(15) 0.231(18) 0.149(12) 0.022(12) -0.030(11) -0.063(14)
F21 0.167(14) 0.32(2) 0.220(18) 0.005(16) 0.017(12) -0.114(16)
F22 0.27(2) 0.237(19) 0.182(15) -0.093(14) 0.088(14) -0.076(17)
F23 0.21(2) 0.28(3) 0.40(3) 0.19(3) 0.06(2) -0.033(18)
F24 0.149(12) 0.220(15) 0.241(16) -0.111(13) 0.025(11) -0.089(12)

loop_
_atom_type_symbol
_atom_type_description
_atom_type_scat_dispersion_real
_atom_type_scat_dispersion_imag
_atom_type_scat_source
C C 0.0033 0.0016 'International Tables Vol C Tables 4.2.6.8 and 6.1.1.4'
H H 0.0000 0.0000 'International Tables Vol C Tables 4.2.6.8 and 6.1.1.4'
N N 0.0061 0.0033 'International Tables Vol C Tables 4.2.6.8 and 6.1.1.4'
F F 0.0171 0.0103 'International Tables Vol C Tables 4.2.6.8 and 6.1.1.4'
P P 0.1023 0.0942 'International Tables Vol C Tables 4.2.6.8 and 6.1.1.4'
Ru Ru -1.2594 0.8363 'International Tables Vol C Tables 4.2.6.8 and 6.1.1.4'
Sb Sb -0.5866 1.5461 'International Tables Vol C Tables 4.2.6.8 and 6.1.1.4'
Os Os -1.2165 7.6030 'International Tables Vol C Tables 4.2.6.8 and 6.1.1.4'

loop_
_geom_angle_atom_site_label_1
_geom_angle_atom_site_label_2
_geom_angle_atom_site_label_3
_geom_angle
_geom_angle_site_symmetry_1
_geom_angle_site_symmetry_3
_geom_angle_publ_flag
N4 Os1 N1 163.0(3) . . ?
N4 Os1 N3 77.7(3) . . ?
N1 Os1 N3 92.8(3) . . ?
N4 Os1 N2 87.9(3) . . ?
N1 Os1 N2 77.2(3) . . ?
N3 Os1 N2 85.3(3) . . ?
N4 Os1 P2 96.4(2) . . ?
N1 Os1 P2 98.1(2) . . ?
N3 Os1 P2 92.1(2) . . ?
N2 Os1 P2 174.5(2) . . ?
N4 Os1 P1 103.8(2) . . ?
N1 Os1 P1 86.2(2) . . ?
N3 Os1 P1 177.5(2) . . ?
N2 Os1 P1 96.7(2) . . ?
P2 Os1 P1 85.79(9) . . ?
N6 Ru1 N5 172.2(4) . . ?
N6 Ru1 N7 90.2(5) . . ?
N5 Ru1 N7 84.7(4) . . ?
N6 Ru1 N8 88.5(5) . . ?
N5 Ru1 N8 84.5(4) . . ?
N7 Ru1 N8 75.9(5) . . ?
N6 Ru1 P4 91.4(3) . . ?
N5 Ru1 P4 93.3(3) . . ?
N7 Ru1 P4 176.2(4) . . ?
N8 Ru1 P4 100.7(3) . . ?
N6 Ru1 P3 92.8(3) . . ?
N5 Ru1 P3 94.0(3) . . ?
N7 Ru1 P3 100.8(4) . . ?
N8 Ru1 P3 176.5(3) . . ?
P4 Ru1 P3 82.55(10) . . ?
C21 P1 C11 103.5(5) . . ?
C21 P1 C1 105.4(5) . . ?
C11 P1 C1 104.5(5) . . ?
C21 P1 Os1 121.1(3) . . ?
C11 P1 Os1 111.2(3) . . ?
C1 P1 Os1 109.8(3) . . ?
C41 P2 C31 98.6(5) . . ?
C41 P2 C2 101.4(4) . . ?
C31 P2 C2 107.0(5) . . ?
C41 P2 Os1 123.6(4) . . ?
C31 P2 Os1 114.6(3) . . ?
C2 P2 Os1 109.7(3) . . ?
C51 P3 C61 102.3(6) . . ?
C51 P3 C3 104.2(5) . . ?
C61 P3 C3 103.5(5) . . ?
C51 P3 Ru1 120.0(4) . . ?
C61 P3 Ru1 114.4(4) . . ?
C3 P3 Ru1 110.6(3) . . ?
C81 P4 C71 101.4(5) . . ?
C81 P4 C4 105.0(4) . . ?
C71 P4 C4 103.2(4) . . ?
C81 P4 Ru1 113.9(4) . . ?
C71 P4 Ru1 122.1(3) . . ?
C4 P4 Ru1 109.5(3) . . ?
C4 C1 C2 90.2(7) . . ?
C4 C1 P1 121.5(7) . . ?
C2 C1 P1 116.2(6) . . ?
C4 C1 H1A 109.1 . . ?
C2 C1 H1A 109.1 . . ?
P1 C1 H1A 109.1 . . ?
C3 C2 C1 89.9(7) . . ?
C3 C2 P2 118.7(6) . . ?
C1 C2 P2 113.4(6) . . ?
C3 C2 H2A 111.1 . . ?
C1 C2 H2A 111.1 . . ?
P2 C2 H2A 111.1 . . ?
C2 C3 C4 90.1(7) . . ?
C2 C3 P3 118.7(7) . . ?
C4 C3 P3 112.5(6) . . ?
C2 C3 H3A 111.3 . . ?
C4 C3 H3A 111.3 . . ?
P3 C3 H3A 111.3 . . ?
C1 C4 C3 89.5(7) . . ?
C1 C4 P4 116.5(6) . . ?
C3 C4 P4 115.0(6) . . ?
C1 C4 H4A 111.4 . . ?
C3 C4 H4A 111.4 . . ?
P4 C4 H4A 111.4 . . ?
C1A N1 C1E 116.1(9) . . ?
C1A N1 Os1 127.0(7) . . ?
C1E N1 Os1 117.0(7) . . ?
C2A N2 C2E 118.1(9) . . ?
C2A N2 Os1 126.8(7) . . ?
C2E N2 Os1 115.1(7) . . ?
C3A N3 C3E 117.3(8) . . ?
C3A N3 Os1 126.1(7) . . ?
C3E N3 Os1 116.5(6) . . ?
C4A N4 C4E 117.0(9) . . ?
C4A N4 Os1 128.1(7) . . ?
C4E N4 Os1 114.6(6) . . ?
C5 N5 Ru1 169.5(11) . . ?
C7 N6 Ru1 177.2(14) . . ?
C5A N7 C5E 116.5(14) . . ?
C5A N7 Ru1 128.5(10) . . ?
C5E N7 Ru1 114.9(11) . . ?
C6E N8 C6A 115.9(13) . . ?
C6E N8 Ru1 115.5(11) . . ?
C6A N8 Ru1 128.3(9) . . ?
C12 C11 C16 117.4(10) . . ?
C12 C11 P1 125.1(9) . . ?
C16 C11 P1 117.3(8) . . ?
C11 C12 C13 121.2(11) . . ?
C11 C12 H12A 119.4 . . ?
C13 C12 H12A 119.4 . . ?
C14 C13 C12 120.9(12) . . ?
C14 C13 H13A 119.5 . . ?
C12 C13 H13A 119.5 . . ?
C13 C14 C15 119.7(12) . . ?
C13 C14 H14A 120.2 . . ?
C15 C14 H14A 120.2 . . ?
C16 C15 C14 119.0(12) . . ?
C16 C15 H15A 120.5 . . ?
C14 C15 H15A 120.5 . . ?
C15 C16 C11 121.7(12) . . ?
C15 C16 H16A 119.2 . . ?
C11 C16 H16A 119.2 . . ?
C26 C21 C22 116.3(10) . . ?
C26 C21 P1 125.5(9) . . ?
C22 C21 P1 118.1(8) . . ?
C23 C22 C21 121.5(12) . . ?
C23 C22 H22A 119.2 . . ?
C21 C22 H22A 119.2 . . ?
C24 C23 C22 119.9(13) . . ?
C24 C23 H23A 120.1 . . ?
C22 C23 H23A 120.1 . . ?
C25 C24 C23 120.2(13) . . ?
C25 C24 H24A 119.9 . . ?
C23 C24 H24A 119.9 . . ?
C24 C25 C26 121.6(14) . . ?
C24 C25 H25A 119.2 . . ?
C26 C25 H25A 119.2 . . ?
C21 C26 C25 120.4(13) . . ?
C21 C26 H26A 119.8 . . ?
C25 C26 H26A 119.8 . . ?
C36 C31 C32 117.9(10) . . ?
C36 C31 P2 126.2(8) . . ?
C32 C31 P2 115.9(8) . . ?
C33 C32 C31 122.4(12) . . ?
C33 C32 H32A 118.8 . . ?
C31 C32 H32A 118.8 . . ?
C34 C33 C32 118.8(12) . . ?
C34 C33 H33A 120.6 . . ?
C32 C33 H33A 120.6 . . ?
C33 C34 C35 119.9(11) . . ?
C33 C34 H34A 120.1 . . ?
C35 C34 H34A 120.1 . . ?
C34 C35 C36 120.8(13) . . ?
C34 C35 H35A 119.6 . . ?
C36 C35 H35A 119.6 . . ?
C31 C36 C35 120.2(11) . . ?
C31 C36 H36A 119.9 . . ?
C35 C36 H36A 119.9 . . ?
C46 C41 C42 119.4(10) . . ?
C46 C41 P2 121.6(9) . . ?
C42 C41 P2 118.8(8) . . ?
C43 C42 C41 118.0(12) . . ?
C43 C42 H42A 121.0 . . ?
C41 C42 H42A 121.0 . . ?
C44 C43 C42 122.6(13) . . ?
C44 C43 H43A 118.7 . . ?
C42 C43 H43A 118.7 . . ?
C43 C44 C45 119.4(13) . . ?
C43 C44 H44A 120.3 . . ?
C45 C44 H44A 120.3 . . ?
C44 C45 C46 119.7(12) . . ?
C44 C45 H45A 120.2 . . ?
C46 C45 H45A 120.2 . . ?
C41 C46 C45 120.8(12) . . ?
C41 C46 H46A 119.6 . . ?
C45 C46 H46A 119.6 . . ?
C56 C51 C52 116.3(13) . . ?
C56 C51 P3 122.4(12) . . ?
C52 C51 P3 121.3(10) . . ?
C53 C52 C51 122.8(16) . . ?
C53 C52 H52A 118.6 . . ?
C51 C52 H52A 118.6 . . ?
C52 C53 C54 119.0(17) . . ?
C52 C53 H53A 120.5 . . ?
C54 C53 H53A 120.5 . . ?
C55 C54 C53 120.0(16) . . ?
C55 C54 H54A 120.0 . . ?
C53 C54 H54A 120.0 . . ?
C56 C55 C54 119.8(17) . . ?
C56 C55 H55A 120.1 . . ?
C54 C55 H55A 120.1 . . ?
C55 C56 C51 122.1(17) . . ?
C55 C56 H56A 119.0 . . ?
C51 C56 H56A 119.0 . . ?
C66 C61 C62 116.0(12) . . ?
C66 C61 P3 125.4(9) . . ?
C62 C61 P3 118.6(10) . . ?
C63 C62 C61 122.6(15) . . ?
C63 C62 H62A 118.7 . . ?
C61 C62 H62A 118.7 . . ?
C62 C63 C64 121.8(15) . . ?
C62 C63 H63A 119.1 . . ?
C64 C63 H63A 119.1 . . ?
C63 C64 C65 118.2(14) . . ?
C63 C64 H64A 120.9 . . ?
C65 C64 H64A 120.9 . . ?
C64 C65 C66 120.1(15) . . ?
C64 C65 H65A 119.9 . . ?
C66 C65 H65A 119.9 . . ?
C61 C66 C65 121.1(13) . . ?
C61 C66 H66A 119.4 . . ?
C65 C66 H66A 119.4 . . ?
C76 C71 C72 117.2(11) . . ?
C76 C71 P4 120.6(8) . . ?
C72 C71 P4 122.2(9) . . ?
C73 C72 C71 121.7(12) . . ?
C73 C72 H72A 119.2 . . ?
C71 C72 H72A 119.2 . . ?
C74 C73 C72 118.4(12) . . ?
C74 C73 H73A 120.8 . . ?
C72 C73 H73A 120.8 . . ?
C73 C74 C75 123.0(12) . . ?
C73 C74 H74A 118.5 . . ?
C75 C74 H74A 118.5 . . ?
C74 C75 C76 118.8(13) . . ?
C74 C75 H75A 120.6 . . ?
C76 C75 H75A 120.6 . . ?
C75 C76 C71 120.9(12) . . ?
C75 C76 H76A 119.5 . . ?
C71 C76 H76A 119.5 . . ?
C82 C81 C86 117.0(11) . . ?
C82 C81 P4 124.3(8) . . ?
C86 C81 P4 118.7(9) . . ?
C81 C82 C83 119.3(12) . . ?
C81 C82 H82A 120.4 . . ?
C83 C82 H82A 120.4 . . ?
C84 C83 C82 122.2(14) . . ?
C84 C83 H83A 118.9 . . ?
C82 C83 H83A 118.9 . . ?
C85 C84 C83 118.8(13) . . ?
C85 C84 H84A 120.6 . . ?
C83 C84 H84A 120.6 . . ?
C84 C85 C86 120.5(14) . . ?
C84 C85 H85A 119.8 . . ?
C86 C85 H85A 119.7 . . ?
C81 C86 C85 122.3(13) . . ?
C81 C86 H86A 118.9 . . ?
C85 C86 H86A 118.9 . . ?
N1 C1A C1B 124.8(11) . . ?
N1 C1A H1AA 117.6 . . ?
C1B C1A H1AA 117.6 . . ?
C1C C1B C1A 117.8(13) . . ?
C1C C1B H1BA 121.1 . . ?
C1A C1B H1BA 121.1 . . ?
C1B C1C C1D 119.3(12) . . ?
C1B C1C H1CA 120.3 . . ?
C1D C1C H1CA 120.3 . . ?
C1E C1D C1C 119.6(13) . . ?
C1E C1D H1DA 120.2 . . ?
C1C C1D H1DA 120.2 . . ?
C1D C1E N1 122.2(12) . . ?
C1D C1E C2E 122.5(11) . . ?
N1 C1E C2E 115.2(9) . . ?
N2 C2A C2B 120.6(11) . . ?
N2 C2A H2AA 119.7 . . ?
C2B C2A H2AA 119.7 . . ?
C2C C2B C2A 119.9(12) . . ?
C2C C2B H2BA 120.1 . . ?
C2A C2B H2BA 120.0 . . ?
C2D C2C C2B 119.2(13) . . ?
C2D C2C H2CA 120.4 . . ?
C2B C2C H2CA 120.4 . . ?
C2C C2D C2E 123.3(13) . . ?
C2C C2D H2DA 118.3 . . ?
C2E C2D H2DA 118.3 . . ?
C2D C2E N2 118.9(11) . . ?
C2D C2E C1E 125.7(10) . . ?
N2 C2E C1E 115.4(9) . . ?
N3 C3A C3B 123.6(11) . . ?
N3 C3A H3AA 118.2 . . ?
C3B C3A H3AA 118.2 . . ?
C3A C3B C3C 119.1(12) . . ?
C3A C3B H3BA 120.5 . . ?
C3C C3B H3BA 120.5 . . ?
C3D C3C C3B 118.7(11) . . ?
C3D C3C H3CA 120.7 . . ?
C3B C3C H3CA 120.6 . . ?
C3E C3D C3C 118.8(10) . . ?
C3E C3D H3DA 120.6 . . ?
C3C C3D H3DA 120.6 . . ?
C3D C3E N3 122.5(10) . . ?
C3D C3E C4E 124.0(9) . . ?
N3 C3E C4E 113.1(8) . . ?
N4 C4A C4B 123.6(12) . . ?
N4 C4A H4AA 118.2 . . ?
C4B C4A H4AA 118.2 . . ?
C4C C4B C4A 119.0(12) . . ?
C4C C4B H4BA 120.5 . . ?
C4A C4B H4BA 120.5 . . ?
C4D C4C C4B 118.6(11) . . ?
C4D C4C H4CA 120.7 . . ?
C4B C4C H4CA 120.7 . . ?
C4C C4D C4E 121.7(12) . . ?
C4C C4D H4DA 119.1 . . ?
C4E C4D H4DA 119.1 . . ?
C4D C4E N4 119.4(10) . . ?
C4D C4E C3E 124.0(10) . . ?
N4 C4E C3E 116.3(8) . . ?
N5 C5 C6 177.8(17) . . ?
C5 C6 H6A 109.5 . . ?
C5 C6 H6B 109.5 . . ?
H6A C6 H6B 109.5 . . ?
C5 C6 H6C 109.5 . . ?
H6A C6 H6C 109.5 . . ?
H6B C6 H6C 109.5 . . ?
N6 C7 C8 177(2) . . ?
C7 C8 H8A 109.4 . . ?
C7 C8 H8B 109.5 . . ?
H8A C8 H8B 109.5 . . ?
C7 C8 H8C 109.5 . . ?
H8A C8 H8C 109.5 . . ?
H8B C8 H8C 109.5 . . ?
N7 C5A C5B 125.7(18) . . ?
N7 C5A H5AA 117.2 . . ?
C5B C5A H5AA 117.1 . . ?
C5C C5B C5A 118(2) . . ?
C5C C5B H5BA 121.2 . . ?
C5A C5B H5BA 121.2 . . ?
C5B C5C C5D 119(2) . . ?
C5B C5C H5CA 120.7 . . ?
C5D C5C H5CA 120.7 . . ?
C5E C5D C5C 117(2) . . ?
C5E C5D H5DA 121.4 . . ?
C5C C5D H5DA 121.3 . . ?
N7 C5E C5D 124(2) . . ?
N7 C5E C6E 115.7(13) . . ?
C5D C5E C6E 120.3(18) . . ?
N8 C6A C6B 123.0(17) . . ?
N8 C6A H6AA 118.5 . . ?
C6B C6A H6AA 118.5 . . ?
C6C C6B C6A 123(2) . . ?
C6C C6B H6BA 118.8 . . ?
C6A C6B H6BA 118.7 . . ?
C6B C6C C6D 117.6(19) . . ?
C6B C6C H6CA 121.2 . . ?
C6D C6C H6CA 121.2 . . ?
C6C C6D C6E 117.5(19) . . ?
C6C C6D H6DA 121.2 . . ?
C6E C6D H6DA 121.3 . . ?
N8 C6E C6D 123(2) . . ?
N8 C6E C5E 114.3(13) . . ?
C6D C6E C5E 121.9(18) . . ?
F2 P5 F6 86.7(6) . . ?
F2 P5 F3 93.0(7) . . ?
F6 P5 F3 179.0(7) . . ?
F2 P5 F5 174.8(7) . . ?
F6 P5 F5 88.2(6) . . ?
F3 P5 F5 92.1(7) . . ?
F2 P5 F1 86.2(6) . . ?
F6 P5 F1 93.2(6) . . ?
F3 P5 F1 87.7(6) . . ?
F5 P5 F1 93.3(8) . . ?
F2 P5 F4 89.9(6) . . ?
F6 P5 F4 88.2(5) . . ?
F3 P5 F4 90.9(6) . . ?
F5 P5 F4 90.7(8) . . ?
F1 P5 F4 175.7(7) . . ?
F9 P6 F11 89.2(6) . . ?
F9 P6 F10 92.5(7) . . ?
F11 P6 F10 88.2(6) . . ?
F9 P6 F12 178.1(8) . . ?
F11 P6 F12 91.1(6) . . ?
F10 P6 F12 89.4(7) . . ?
F9 P6 F7 91.0(8) . . ?
F11 P6 F7 90.3(6) . . ?
F10 P6 F7 176.2(8) . . ?
F12 P6 F7 87.2(8) . . ?
F9 P6 F8 92.1(7) . . ?
F11 P6 F8 177.9(7) . . ?
F10 P6 F8 90.1(6) . . ?
F12 P6 F8 87.7(6) . . ?
F7 P6 F8 91.3(6) . . ?
F14 P7 F16 177.3(11) . . ?
F14 P7 F18 82.4(10) . . ?
F16 P7 F18 97.1(14) . . ?
F14 P7 F15 88.2(9) . . ?
F16 P7 F15 92.3(13) . . ?
F18 P7 F15 170.6(11) . . ?
F14 P7 F13 89.1(8) . . ?
F16 P7 F13 93.5(10) . . ?
F18 P7 F13 89.5(8) . . ?
F15 P7 F13 90.3(8) . . ?
F14 P7 F17 88.0(8) . . ?
F16 P7 F17 89.4(10) . . ?
F18 P7 F17 93.3(9) . . ?
F15 P7 F17 86.4(8) . . ?
F13 P7 F17 175.7(9) . . ?
F23 P8 F20 170(2) . . ?
F23 P8 F22 85.2(17) . . ?
F20 P8 F22 86.5(11) . . ?
F23 P8 F19 97.2(16) . . ?
F20 P8 F19 90.8(14) . . ?
F22 P8 F19 176.7(14) . . ?
F23 P8 F21 99.3(14) . . ?
F20 P8 F21 87.2(11) . . ?
F22 P8 F21 92.7(11) . . ?
F19 P8 F21 89.2(11) . . ?
F23 P8 F24 81.0(13) . . ?
F20 P8 F24 92.9(10) . . ?
F22 P8 F24 89.4(11) . . ?
F19 P8 F24 88.7(8) . . ?
F21 P8 F24 177.9(11) . . ?
N9 C9 C10 172(10) . . ?
C10 C10 C9 169(10) 2_747 . ?
N10 C17 C18 170(10) . . ?

loop_
_geom_bond_atom_site_label_1
_geom_bond_atom_site_label_2
_geom_bond_distance
_geom_bond_site_symmetry_2
_geom_bond_publ_flag
Os1 N4 2.083(7) . ?
Os1 N1 2.096(8) . ?
Os1 N3 2.118(8) . ?
Os1 N2 2.119(8) . ?
Os1 P2 2.318(3) . ?
Os1 P1 2.321(3) . ?
Ru1 N6 2.003(13) . ?
Ru1 N5 2.048(11) . ?
Ru1 N7 2.128(11) . ?
Ru1 N8 2.149(11) . ?
Ru1 P4 2.306(3) . ?
Ru1 P3 2.326(3) . ?
P1 C21 1.838(10) . ?
P1 C11 1.849(10) . ?
P1 C1 1.883(10) . ?
P2 C41 1.839(10) . ?
P2 C31 1.848(10) . ?
P2 C2 1.902(9) . ?
P3 C51 1.827(13) . ?
P3 C61 1.833(12) . ?
P3 C3 1.841(10) . ?
P4 C81 1.825(11) . ?
P4 C71 1.830(11) . ?
P4 C4 1.846(9) . ?
C1 C4 1.557(13) . ?
C1 C2 1.564(13) . ?
C1 H1A 0.9900 . ?
C2 C3 1.553(14) . ?
C2 H2A 0.9900 . ?
C3 C4 1.571(13) . ?
C3 H3A 0.9900 . ?
C4 H4A 0.9900 . ?
N1 C1A 1.327(13) . ?
N1 C1E 1.384(13) . ?
N2 C2A 1.337(13) . ?
N2 C2E 1.408(12) . ?
N3 C3A 1.342(13) . ?
N3 C3E 1.364(12) . ?
N4 C4A 1.319(13) . ?
N4 C4E 1.398(12) . ?
N5 C5 1.103(15) . ?
N6 C7 1.077(18) . ?
N7 C5A 1.300(19) . ?
N7 C5E 1.34(2) . ?
N8 C6E 1.320(18) . ?
N8 C6A 1.328(18) . ?
C11 C12 1.357(15) . ?
C11 C16 1.387(15) . ?
C12 C13 1.387(15) . ?
C12 H12A 0.9400 . ?
C13 C14 1.340(17) . ?
C13 H13A 0.9400 . ?
C14 C15 1.382(18) . ?
C14 H14A 0.9400 . ?
C15 C16 1.381(15) . ?
C15 H15A 0.9400 . ?
C16 H16A 0.9400 . ?
C21 C26 1.383(16) . ?
C21 C22 1.393(15) . ?
C22 C23 1.383(16) . ?
C22 H22A 0.9400 . ?
C23 C24 1.346(19) . ?
C23 H23A 0.9400 . ?
C24 C25 1.33(2) . ?
C24 H24A 0.9400 . ?
C25 C26 1.386(18) . ?
C25 H25A 0.9400 . ?
C26 H26A 0.9400 . ?
C31 C36 1.349(15) . ?
C31 C32 1.395(15) . ?
C32 C33 1.365(15) . ?
C32 H32A 0.9400 . ?
C33 C34 1.358(18) . ?
C33 H33A 0.9400 . ?
C34 C35 1.372(19) . ?
C34 H34A 0.9400 . ?
C35 C36 1.386(17) . ?
C35 H35A 0.9400 . ?
C36 H36A 0.9400 . ?
C41 C46 1.321(15) . ?
C41 C42 1.387(15) . ?
C42 C43 1.382(17) . ?
C42 H42A 0.9400 . ?
C43 C44 1.328(19) . ?
C43 H43A 0.9400 . ?
C44 C45 1.332(19) . ?
C44 H44A 0.9400 . ?
C45 C46 1.416(17) . ?
C45 H45A 0.9400 . ?
C46 H46A 0.9400 . ?
C51 C56 1.372(18) . ?
C51 C52 1.382(18) . ?
C52 C53 1.34(2) . ?
C52 H52A 0.9400 . ?
C53 C54 1.38(2) . ?
C53 H53A 0.9400 . ?
C54 C55 1.36(2) . ?
C54 H54A 0.9400 . ?
C55 C56 1.35(2) . ?
C55 H55A 0.9400 . ?
C56 H56A 0.9400 . ?
C61 C66 1.375(17) . ?
C61 C62 1.399(17) . ?
C62 C63 1.34(2) . ?
C62 H62A 0.9400 . ?
C63 C64 1.35(2) . ?
C63 H63A 0.9400 . ?
C64 C65 1.38(2) . ?
C64 H64A 0.9400 . ?
C65 C66 1.404(18) . ?
C65 H65A 0.9400 . ?
C66 H66A 0.9400 . ?
C71 C76 1.391(15) . ?
C71 C72 1.400(14) . ?
C72 C73 1.378(17) . ?
C72 H72A 0.9400 . ?
C73 C74 1.349(18) . ?
C73 H73A 0.9400 . ?
C74 C75 1.357(18) . ?
C74 H74A 0.9400 . ?
C75 C76 1.385(17) . ?
C75 H75A 0.9400 . ?
C76 H76A 0.9400 . ?
C81 C82 1.356(15) . ?
C81 C86 1.383(16) . ?
C82 C83 1.405(18) . ?
C82 H82A 0.9400 . ?
C83 C84 1.36(2) . ?
C83 H83A 0.9400 . ?
C84 C85 1.31(2) . ?
C84 H84A 0.9400 . ?
C85 C86 1.387(19) . ?
C85 H85A 0.9400 . ?
C86 H86A 0.9400 . ?
C1A C1B 1.392(15) . ?
C1A H1AA 0.9400 . ?
C1B C1C 1.363(19) . ?
C1B H1BA 0.9400 . ?
C1C C1D 1.392(19) . ?
C1C H1CA 0.9400 . ?
C1D C1E 1.362(16) . ?
C1D H1DA 0.9400 . ?
C1E C2E 1.435(15) . ?
C2A C2B 1.429(17) . ?
C2A H2AA 0.9400 . ?
C2B C2C 1.344(19) . ?
C2B H2BA 0.9400 . ?
C2C C2D 1.318(19) . ?
C2C H2CA 0.9400 . ?
C2D C2E 1.373(16) . ?
C2D H2DA 0.9400 . ?
C3A C3B 1.344(15) . ?
C3A H3AA 0.9400 . ?
C3B C3C 1.390(17) . ?
C3B H3BA 0.9400 . ?
C3C C3D 1.389(17) . ?
C3C H3CA 0.9400 . ?
C3D C3E 1.362(15) . ?
C3D H3DA 0.9400 . ?
C3E C4E 1.480(14) . ?
C4A C4B 1.391(16) . ?
C4A H4AA 0.9400 . ?
C4B C4C 1.360(18) . ?
C4B H4BA 0.9400 . ?
C4C C4D 1.350(18) . ?
C4C H4CA 0.9400 . ?
C4D C4E 1.383(15) . ?
C4D H4DA 0.9400 . ?
C5 C6 1.48(2) . ?
C6 H6A 0.9700 . ?
C6 H6B 0.9700 . ?
C6 H6C 0.9700 . ?
C7 C8 1.55(3) . ?
C8 H8A 0.9700 . ?
C8 H8B 0.9700 . ?
C8 H8C 0.9700 . ?
C5A C5B 1.39(2) . ?
C5A H5AA 0.9400 . ?
C5B C5C 1.36(4) . ?
C5B H5BA 0.9400 . ?
C5C C5D 1.43(4) . ?
C5C H5CA 0.9400 . ?
C5D C5E 1.38(2) . ?
C5D H5DA 0.9400 . ?
C5E C6E 1.51(2) . ?
C6A C6B 1.35(2) . ?
C6A H6AA 0.9400 . ?
C6B C6C 1.30(3) . ?
C6B H6BA 0.9400 . ?
C6C C6D 1.39(3) . ?
C6C H6CA 0.9400 . ?
C6D C6E 1.40(2) . ?
C6D H6DA 0.9400 . ?
P5 F2 1.560(10) . ?
P5 F6 1.569(9) . ?
P5 F3 1.572(9) . ?
P5 F5 1.575(11) . ?
P5 F1 1.582(10) . ?
P5 F4 1.593(10) . ?
P6 F9 1.541(12) . ?
P6 F11 1.552(10) . ?
P6 F10 1.575(10) . ?
P6 F12 1.584(11) . ?
P6 F7 1.586(12) . ?
P6 F8 1.594(10) . ?
P7 F14 1.504(14) . ?
P7 F16 1.527(15) . ?
P7 F18 1.555(18) . ?
P7 F15 1.566(15) . ?
P7 F13 1.575(13) . ?
P7 F17 1.577(12) . ?
P8 F23 1.444(19) . ?
P8 F20 1.490(16) . ?
P8 F22 1.534(16) . ?
P8 F19 1.56(2) . ?
P8 F21 1.569(19) . ?
P8 F24 1.597(15) . ?
N9 C9 1.11(2) . ?
C9 C10 1.51(2) . ?
C10 C10 0.90(10) 2_747 ?
N10 C17 1.13(13) . ?
C17 C18 1.53(12) . ?

loop_
_geom_torsion_atom_site_label_1
_geom_torsion_atom_site_label_2
_geom_torsion_atom_site_label_3
_geom_torsion_atom_site_label_4
_geom_torsion
_geom_torsion_site_symmetry_1
_geom_torsion_site_symmetry_2
_geom_torsion_site_symmetry_3
_geom_torsion_site_symmetry_4
_geom_torsion_publ_flag
N4 Os1 P1 C21 10.5(5) . . . . ?
N1 Os1 P1 C21 -155.6(5) . . . . ?
N2 Os1 P1 C21 -78.9(5) . . . . ?
P2 Os1 P1 C21 106.0(4) . . . . ?
N4 Os1 P1 C11 132.3(4) . . . . ?
N1 Os1 P1 C11 -33.8(4) . . . . ?
N2 Os1 P1 C11 42.8(4) . . . . ?
P2 Os1 P1 C11 -132.2(4) . . . . ?
N4 Os1 P1 C1 -112.5(4) . . . . ?
N1 Os1 P1 C1 81.4(4) . . . . ?
N2 Os1 P1 C1 158.0(4) . . . . ?
P2 Os1 P1 C1 -17.0(3) . . . . ?
N4 Os1 P2 C41 4.8(4) . . . . ?
N1 Os1 P2 C41 175.8(4) . . . . ?
N3 Os1 P2 C41 82.7(4) . . . . ?
P1 Os1 P2 C41 -98.6(4) . . . . ?
N4 Os1 P2 C31 -115.4(4) . . . . ?
N1 Os1 P2 C31 55.7(5) . . . . ?
N3 Os1 P2 C31 -37.5(4) . . . . ?
P1 Os1 P2 C31 141.2(4) . . . . ?
N4 Os1 P2 C2 124.2(4) . . . . ?
N1 Os1 P2 C2 -64.8(4) . . . . ?
N3 Os1 P2 C2 -157.9(4) . . . . ?
P1 Os1 P2 C2 20.8(3) . . . . ?
N6 Ru1 P3 C51 120.6(6) . . . . ?
N5 Ru1 P3 C51 -55.6(5) . . . . ?
N7 Ru1 P3 C51 29.8(6) . . . . ?
P4 Ru1 P3 C51 -148.3(5) . . . . ?
N6 Ru1 P3 C61 -1.7(5) . . . . ?
N5 Ru1 P3 C61 -177.8(5) . . . . ?
N7 Ru1 P3 C61 -92.4(6) . . . . ?
P4 Ru1 P3 C61 89.4(4) . . . . ?
N6 Ru1 P3 C3 -118.1(5) . . . . ?
N5 Ru1 P3 C3 65.8(4) . . . . ?
N7 Ru1 P3 C3 151.2(5) . . . . ?
P4 Ru1 P3 C3 -27.0(4) . . . . ?
N6 Ru1 P4 C81 2.5(5) . . . . ?
N5 Ru1 P4 C81 176.3(5) . . . . ?
N8 Ru1 P4 C81 91.3(5) . . . . ?
P3 Ru1 P4 C81 -90.1(4) . . . . ?
N6 Ru1 P4 C71 -119.7(5) . . . . ?
N5 Ru1 P4 C71 54.1(5) . . . . ?
N8 Ru1 P4 C71 -30.9(5) . . . . ?
P3 Ru1 P4 C71 147.7(4) . . . . ?
N6 Ru1 P4 C4 119.7(4) . . . . ?
N5 Ru1 P4 C4 -66.5(4) . . . . ?
N8 Ru1 P4 C4 -151.5(4) . . . . ?
P3 Ru1 P4 C4 27.1(3) . . . . ?
C21 P1 C1 C4 -15.0(8) . . . . ?
C11 P1 C1 C4 -123.8(7) . . . . ?
Os1 P1 C1 C4 116.9(7) . . . . ?
C21 P1 C1 C2 -122.9(7) . . . . ?
C11 P1 C1 C2 128.4(7) . . . . ?
Os1 P1 C1 C2 9.0(8) . . . . ?
C4 C1 C2 C3 3.4(7) . . . . ?
P1 C1 C2 C3 129.2(7) . . . . ?
C4 C1 C2 P2 -118.1(7) . . . . ?
P1 C1 C2 P2 7.7(9) . . . . ?
C41 P2 C2 C3 7.5(8) . . . . ?
C31 P2 C2 C3 110.4(8) . . . . ?
Os1 P2 C2 C3 -124.7(7) . . . . ?
C41 P2 C2 C1 111.1(7) . . . . ?
C31 P2 C2 C1 -146.1(7) . . . . ?
Os1 P2 C2 C1 -21.1(7) . . . . ?
C1 C2 C3 C4 -3.4(7) . . . . ?
P2 C2 C3 C4 113.5(7) . . . . ?
C1 C2 C3 P3 112.5(7) . . . . ?
P2 C2 C3 P3 -130.6(6) . . . . ?
C51 P3 C3 C2 48.0(9) . . . . ?
C61 P3 C3 C2 154.7(7) . . . . ?
Ru1 P3 C3 C2 -82.3(7) . . . . ?
C51 P3 C3 C4 151.2(7) . . . . ?
C61 P3 C3 C4 -102.1(7) . . . . ?
Ru1 P3 C3 C4 20.9(8) . . . . ?
C2 C1 C4 C3 -3.4(7) . . . . ?
P1 C1 C4 C3 -124.7(7) . . . . ?
C2 C1 C4 P4 -121.3(7) . . . . ?
P1 C1 C4 P4 117.4(7) . . . . ?
C2 C3 C4 C1 3.4(7) . . . . ?
P3 C3 C4 C1 -118.0(7) . . . . ?
C2 C3 C4 P4 122.6(6) . . . . ?
P3 C3 C4 P4 1.3(9) . . . . ?
C81 P4 C4 C1 -157.5(7) . . . . ?
C71 P4 C4 C1 -51.6(8) . . . . ?
Ru1 P4 C4 C1 79.9(7) . . . . ?
C81 P4 C4 C3 99.7(7) . . . . ?
C71 P4 C4 C3 -154.5(7) . . . . ?
Ru1 P4 C4 C3 -23.0(7) . . . . ?
N4 Os1 N1 C1A 150.6(10) . . . . ?
N3 Os1 N1 C1A 95.3(9) . . . . ?
N2 Os1 N1 C1A 179.8(9) . . . . ?
P2 Os1 N1 C1A 2.7(9) . . . . ?
P1 Os1 N1 C1A -82.5(9) . . . . ?
N4 Os1 N1 C1E -30.5(15) . . . . ?
N3 Os1 N1 C1E -85.9(8) . . . . ?
N2 Os1 N1 C1E -1.4(7) . . . . ?
P2 Os1 N1 C1E -178.4(7) . . . . ?
P1 Os1 N1 C1E 96.4(7) . . . . ?
N4 Os1 N2 C2A -8.2(9) . . . . ?
N1 Os1 N2 C2A 180.0(9) . . . . ?
N3 Os1 N2 C2A -86.0(9) . . . . ?
P1 Os1 N2 C2A 95.5(8) . . . . ?
N4 Os1 N2 C2E 172.1(7) . . . . ?
N1 Os1 N2 C2E 0.3(6) . . . . ?
N3 Os1 N2 C2E 94.3(7) . . . . ?
P1 Os1 N2 C2E -84.2(6) . . . . ?
N4 Os1 N3 C3A -170.7(9) . . . . ?
N1 Os1 N3 C3A -4.9(8) . . . . ?
N2 Os1 N3 C3A -81.8(8) . . . . ?
P2 Os1 N3 C3A 93.3(8) . . . . ?
N4 Os1 N3 C3E 11.7(7) . . . . ?
N1 Os1 N3 C3E 177.5(7) . . . . ?
N2 Os1 N3 C3E 100.6(7) . . . . ?
P2 Os1 N3 C3E -84.3(7) . . . . ?
N1 Os1 N4 C4A 105.6(13) . . . . ?
N3 Os1 N4 C4A 162.9(10) . . . . ?
N2 Os1 N4 C4A 77.3(10) . . . . ?
P2 Os1 N4 C4A -106.3(9) . . . . ?
P1 Os1 N4 C4A -19.1(10) . . . . ?
N1 Os1 N4 C4E -68.2(13) . . . . ?
N3 Os1 N4 C4E -10.9(7) . . . . ?
N2 Os1 N4 C4E -96.6(7) . . . . ?
P2 Os1 N4 C4E 79.9(7) . . . . ?
P1 Os1 N4 C4E 167.1(6) . . . . ?
N7 Ru1 N5 C5 29(6) . . . . ?
N8 Ru1 N5 C5 -47(6) . . . . ?
P4 Ru1 N5 C5 -148(6) . . . . ?
P3 Ru1 N5 C5 130(6) . . . . ?
N6 Ru1 N7 C5A -80.4(14) . . . . ?
N5 Ru1 N7 C5A 105.5(14) . . . . ?
N8 Ru1 N7 C5A -168.9(15) . . . . ?
P3 Ru1 N7 C5A 12.4(14) . . . . ?
N6 Ru1 N7 C5E 104.3(12) . . . . ?
N5 Ru1 N7 C5E -69.7(12) . . . . ?
N8 Ru1 N7 C5E 15.9(11) . . . . ?
P3 Ru1 N7 C5E -162.8(11) . . . . ?
N6 Ru1 N8 C6E -107.9(12) . . . . ?
N5 Ru1 N8 C6E 68.7(12) . . . . ?
N7 Ru1 N8 C6E -17.3(12) . . . . ?
P4 Ru1 N8 C6E 161.0(11) . . . . ?
N6 Ru1 N8 C6A 79.6(13) . . . . ?
N5 Ru1 N8 C6A -103.8(13) . . . . ?
N7 Ru1 N8 C6A 170.2(14) . . . . ?
P4 Ru1 N8 C6A -11.5(13) . . . . ?
C21 P1 C11 C12 -123.2(10) . . . . ?
C1 P1 C11 C12 -13.1(11) . . . . ?
Os1 P1 C11 C12 105.3(9) . . . . ?
C21 P1 C11 C16 62.5(9) . . . . ?
C1 P1 C11 C16 172.6(8) . . . . ?
Os1 P1 C11 C16 -69.0(9) . . . . ?
C16 C11 C12 C13 0.4(16) . . . . ?
P1 C11 C12 C13 -173.8(9) . . . . ?
C11 C12 C13 C14 -1.4(19) . . . . ?
C12 C13 C14 C15 0.8(19) . . . . ?
C13 C14 C15 C16 0.7(18) . . . . ?
C14 C15 C16 C11 -1.6(17) . . . . ?
C12 C11 C16 C15 1.1(16) . . . . ?
P1 C11 C16 C15 175.8(9) . . . . ?
C11 P1 C21 C26 -10.2(11) . . . . ?
C1 P1 C21 C26 -119.7(10) . . . . ?
Os1 P1 C21 C26 115.2(10) . . . . ?
C11 P1 C21 C22 173.6(8) . . . . ?
C1 P1 C21 C22 64.1(9) . . . . ?
Os1 P1 C21 C22 -61.0(9) . . . . ?
C26 C21 C22 C23 -0.9(17) . . . . ?
P1 C21 C22 C23 175.6(10) . . . . ?
C21 C22 C23 C24 -1(2) . . . . ?
C22 C23 C24 C25 1(2) . . . . ?
C23 C24 C25 C26 0(3) . . . . ?
C22 C21 C26 C25 1.8(19) . . . . ?
P1 C21 C26 C25 -174.5(11) . . . . ?
C24 C25 C26 C21 -1(2) . . . . ?
C41 P2 C31 C36 123.8(10) . . . . ?
C2 P2 C31 C36 19.0(11) . . . . ?
Os1 P2 C31 C36 -102.9(10) . . . . ?
C41 P2 C31 C32 -58.7(9) . . . . ?
C2 P2 C31 C32 -163.5(8) . . . . ?
Os1 P2 C31 C32 74.6(8) . . . . ?
C36 C31 C32 C33 0.4(16) . . . . ?
P2 C31 C32 C33 -177.3(9) . . . . ?
C31 C32 C33 C34 -2.7(18) . . . . ?
C32 C33 C34 C35 3.0(19) . . . . ?
C33 C34 C35 C36 -1(2) . . . . ?
C32 C31 C36 C35 1.5(17) . . . . ?
P2 C31 C36 C35 178.9(9) . . . . ?
C34 C35 C36 C31 -1.1(19) . . . . ?
C31 P2 C41 C46 -28.3(10) . . . . ?
C2 P2 C41 C46 81.2(10) . . . . ?
Os1 P2 C41 C46 -155.6(8) . . . . ?
C31 P2 C41 C42 156.6(9) . . . . ?
C2 P2 C41 C42 -93.9(9) . . . . ?
Os1 P2 C41 C42 29.3(10) . . . . ?
C46 C41 C42 C43 -3.1(17) . . . . ?
P2 C41 C42 C43 172.1(9) . . . . ?
C41 C42 C43 C44 3(2) . . . . ?
C42 C43 C44 C45 -3(2) . . . . ?
C43 C44 C45 C46 2(2) . . . . ?
C42 C41 C46 C45 2.8(17) . . . . ?
P2 C41 C46 C45 -172.2(9) . . . . ?
C44 C45 C46 C41 -2(2) . . . . ?
C61 P3 C51 C56 -27.4(12) . . . . ?
C3 P3 C51 C56 80.3(11) . . . . ?
Ru1 P3 C51 C56 -155.3(9) . . . . ?
C61 P3 C51 C52 154.5(10) . . . . ?
C3 P3 C51 C52 -97.9(11) . . . . ?
Ru1 P3 C51 C52 26.6(12) . . . . ?
C56 C51 C52 C53 2(2) . . . . ?
P3 C51 C52 C53 -179.8(11) . . . . ?
C51 C52 C53 C54 -1(2) . . . . ?
C52 C53 C54 C55 1(3) . . . . ?
C53 C54 C55 C56 -1(3) . . . . ?
C54 C55 C56 C51 2(2) . . . . ?
C52 C51 C56 C55 -2(2) . . . . ?
P3 C51 C56 C55 179.4(12) . . . . ?
C51 P3 C61 C66 110.6(12) . . . . ?
C3 P3 C61 C66 2.4(12) . . . . ?
Ru1 P3 C61 C66 -118.0(11) . . . . ?
C51 P3 C61 C62 -70.6(12) . . . . ?
C3 P3 C61 C62 -178.8(11) . . . . ?
Ru1 P3 C61 C62 60.8(12) . . . . ?
C66 C61 C62 C63 -2(2) . . . . ?
P3 C61 C62 C63 179.3(15) . . . . ?
C61 C62 C63 C64 1(3) . . . . ?
C62 C63 C64 C65 0(3) . . . . ?
C63 C64 C65 C66 -1(3) . . . . ?
C62 C61 C66 C65 1(2) . . . . ?
P3 C61 C66 C65 179.7(11) . . . . ?
C64 C65 C66 C61 0(2) . . . . ?
C81 P4 C71 C76 33.4(10) . . . . ?
C4 P4 C71 C76 -75.2(10) . . . . ?
Ru1 P4 C71 C76 161.3(8) . . . . ?
C81 P4 C71 C72 -147.8(9) . . . . ?
C4 P4 C71 C72 103.6(9) . . . . ?
Ru1 P4 C71 C72 -20.0(10) . . . . ?
C76 C71 C72 C73 -1.5(17) . . . . ?
P4 C71 C72 C73 179.7(10) . . . . ?
C71 C72 C73 C74 0(2) . . . . ?
C72 C73 C74 C75 1(2) . . . . ?
C73 C74 C75 C76 -1(2) . . . . ?
C74 C75 C76 C71 0(2) . . . . ?
C72 C71 C76 C75 1.4(18) . . . . ?
P4 C71 C76 C75 -179.8(11) . . . . ?
C71 P4 C81 C82 -120.8(11) . . . . ?
C4 P4 C81 C82 -13.6(12) . . . . ?
Ru1 P4 C81 C82 106.1(10) . . . . ?
C71 P4 C81 C86 59.1(12) . . . . ?
C4 P4 C81 C86 166.4(11) . . . . ?
Ru1 P4 C81 C86 -73.9(12) . . . . ?
C86 C81 C82 C83 1(2) . . . . ?
P4 C81 C82 C83 -178.9(11) . . . . ?
C81 C82 C83 C84 0(3) . . . . ?
C82 C83 C84 C85 0(3) . . . . ?
C83 C84 C85 C86 0(3) . . . . ?
C82 C81 C86 C85 -2(2) . . . . ?
P4 C81 C86 C85 178.4(14) . . . . ?
C84 C85 C86 C81 1(3) . . . . ?
C1E N1 C1A C1B 4.4(17) . . . . ?
Os1 N1 C1A C1B -176.7(9) . . . . ?
N1 C1A C1B C1C -5(2) . . . . ?
C1A C1B C1C C1D 2(2) . . . . ?
C1B C1C C1D C1E 1(2) . . . . ?
C1C C1D C1E N1 -1(2) . . . . ?
C1C C1D C1E C2E 176.1(12) . . . . ?
C1A N1 C1E C1D -1.5(16) . . . . ?
Os1 N1 C1E C1D 179.5(10) . . . . ?
C1A N1 C1E C2E -178.8(9) . . . . ?
Os1 N1 C1E C2E 2.2(12) . . . . ?
C2E N2 C2A C2B 1.1(15) . . . . ?
Os1 N2 C2A C2B -178.5(9) . . . . ?
N2 C2A C2B C2C -1(2) . . . . ?
C2A C2B C2C C2D 0(2) . . . . ?
C2B C2C C2D C2E 1(2) . . . . ?
C2C C2D C2E N2 -0.8(18) . . . . ?
C2C C2D C2E C1E 177.7(13) . . . . ?
C2A N2 C2E C2D -0.3(14) . . . . ?
Os1 N2 C2E C2D 179.4(8) . . . . ?
C2A N2 C2E C1E -179.0(9) . . . . ?
Os1 N2 C2E C1E 0.7(11) . . . . ?
C1D C1E C2E C2D 2.2(18) . . . . ?
N1 C1E C2E C2D 179.6(10) . . . . ?
C1D C1E C2E N2 -179.2(11) . . . . ?
N1 C1E C2E N2 -1.9(13) . . . . ?
C3E N3 C3A C3B -0.2(16) . . . . ?
Os1 N3 C3A C3B -177.7(9) . . . . ?
N3 C3A C3B C3C 2.6(18) . . . . ?
C3A C3B C3C C3D -3.9(19) . . . . ?
C3B C3C C3D C3E 2.9(19) . . . . ?
C3C C3D C3E N3 -0.4(17) . . . . ?
C3C C3D C3E C4E -172.7(11) . . . . ?
C3A N3 C3E C3D -0.9(15) . . . . ?
Os1 N3 C3E C3D 176.9(8) . . . . ?
C3A N3 C3E C4E 172.1(9) . . . . ?
Os1 N3 C3E C4E -10.1(11) . . . . ?
C4E N4 C4A C4B -9.0(17) . . . . ?
Os1 N4 C4A C4B 177.3(9) . . . . ?
N4 C4A C4B C4C 3(2) . . . . ?
C4A C4B C4C C4D 4(2) . . . . ?
C4B C4C C4D C4E -3(2) . . . . ?
C4C C4D C4E N4 -3(2) . . . . ?
C4C C4D C4E C3E 170.7(13) . . . . ?
C4A N4 C4E C4D 9.0(15) . . . . ?
Os1 N4 C4E C4D -176.5(9) . . . . ?
C4A N4 C4E C3E -165.3(10) . . . . ?
Os1 N4 C4E C3E 9.3(11) . . . . ?
C3D C3E C4E C4D -0.5(18) . . . . ?
N3 C3E C4E C4D -173.4(10) . . . . ?
C3D C3E C4E N4 173.4(10) . . . . ?
N3 C3E C4E N4 0.6(13) . . . . ?
C5E N7 C5A C5B 1(3) . . . . ?
Ru1 N7 C5A C5B -174.0(15) . . . . ?
N7 C5A C5B C5C 5(4) . . . . ?
C5A C5B C5C C5D -9(4) . . . . ?
C5B C5C C5D C5E 8(5) . . . . ?
C5A N7 C5E C5D -3(3) . . . . ?
Ru1 N7 C5E C5D 172.8(19) . . . . ?
C5A N7 C5E C6E 171.2(15) . . . . ?
Ru1 N7 C5E C6E -13.0(19) . . . . ?
C5C C5D C5E N7 -1(4) . . . . ?
C5C C5D C5E C6E -175(3) . . . . ?
C6E N8 C6A C6B -2(2) . . . . ?
Ru1 N8 C6A C6B 170.5(14) . . . . ?
N8 C6A C6B C6C -1(3) . . . . ?
C6A C6B C6C C6D 4(4) . . . . ?
C6B C6C C6D C6E -4(4) . . . . ?
C6A N8 C6E C6D 2(3) . . . . ?
Ru1 N8 C6E C6D -171.9(17) . . . . ?
C6A N8 C6E C5E -170.8(15) . . . . ?
Ru1 N8 C6E C5E 15.8(19) . . . . ?
C6C C6D C6E N8 1(4) . . . . ?
C6C C6D C6E C5E 173(2) . . . . ?
N7 C5E C6E N8 -2(2) . . . . ?
C5D C5E C6E N8 173(2) . . . . ?
N7 C5E C6E C6D -174.4(19) . . . . ?
C5D C5E C6E C6D 0(3) . . . . ?
